data_2213157
loop_
_publ_author_name
'R\"ais\"anen, Minna T.'
'Klinga, Martti'
'Leskel\"a, Markku'
'Repo, Timo'

_publ_section_title
;(2<i>S</i>)-Methyl
 1-[(2<i>R</i>)-3-(benzylsulfanyl)-2-(<i>tert</i>-butoxycarbonylamino)propanoyl]pyrrolidine-2-carboxylate
;
_journal_coeditor_code BT2308
_journal_issue 5
_journal_name_full 'Acta Crystallographica Section E'
_journal_page_first o2095
_journal_page_last o2096
_journal_paper_doi 10.1107/S1600536807014067
_journal_volume 63
_journal_year 2007
_chemical_formula_iupac 'C21 H30 N2 O5 S'
_chemical_formula_moiety 'C21 H30 N2 O5 S'
_chemical_formula_sum 'C21 H30 N2 O5 S'
_chemical_formula_weight 422.53
_chemical_name_systematic
;
(2S)-1-[(2R)-3-(benzylsulfanyl)-2-(tert-butoxycarbonylamino)propanoyl]
tetrahydro-1H-pyrrole-2-methylcarboxylate
;
_space_group_IT_number 4
_symmetry_cell_setting monoclinic
_symmetry_space_group_name_Hall 'P 2yb'
_symmetry_space_group_name_H-M 'P 1 21 1'
_atom_sites_solution_hydrogens geom
_atom_sites_solution_primary direct
_atom_sites_solution_secondary difmap
_audit_creation_method SHELXL-97
_cell_angle_alpha 90.00
_cell_angle_beta 103.34(3)
_cell_angle_gamma 90.00
_cell_formula_units_Z 2
_cell_length_a 6.0130(10)
_cell_length_b 15.597(3)
_cell_length_c 12.347(3)
_cell_measurement_reflns_used 15659
_cell_measurement_temperature 173(2)
_cell_measurement_theta_max 27.48
_cell_measurement_theta_min 3.39
_cell_volume 1126.7(4)
_computing_cell_refinement 'DirAx (Duisenberg, 1992)'
_computing_data_collection 'COLLECT (Nonius, 2002)'
_computing_data_reduction 'EVALCCD (Duisenberg <i>et al.</i>,  2003)'
_computing_molecular_graphics 'SHELXTL (Bruker, 1997)'
_computing_publication_material SHELXTL
_computing_structure_refinement 'SHELXL97 (Sheldrick, 1997)'
_computing_structure_solution 'SHELXS97 (Sheldrick, 1997)'
_diffrn_ambient_temperature 173(2)
_diffrn_measured_fraction_theta_full 0.996
_diffrn_measured_fraction_theta_max 0.996
_diffrn_measurement_device_type 'Nonius KappaCCD'
_diffrn_measurement_method '\w- and \f-scans'
_diffrn_radiation_monochromator graphite
_diffrn_radiation_source 'fine-focus sealed tube'
_diffrn_radiation_type MoK\a
_diffrn_radiation_wavelength 0.71073
_diffrn_reflns_av_R_equivalents 0.0578
_diffrn_reflns_av_sigmaI/netI 0.0793
_diffrn_reflns_limit_h_max 7
_diffrn_reflns_limit_h_min -7
_diffrn_reflns_limit_k_max 19
_diffrn_reflns_limit_k_min -20
_diffrn_reflns_limit_l_max 16
_diffrn_reflns_limit_l_min -16
_diffrn_reflns_number 15659
_diffrn_reflns_theta_full 25.00
_diffrn_reflns_theta_max 27.48
_diffrn_reflns_theta_min 3.39
_exptl_absorpt_coefficient_mu 0.176
_exptl_absorpt_correction_T_max 0.989
_exptl_absorpt_correction_T_min 0.933
_exptl_absorpt_correction_type multi-scan
_exptl_absorpt_process_details '(SADABS; Sheldrick, 1996)'
_exptl_crystal_colour colourless
_exptl_crystal_density_diffrn 1.245
_exptl_crystal_density_method 'not measured'
_exptl_crystal_description block
_exptl_crystal_F_000 452
_exptl_crystal_size_max 0.40
_exptl_crystal_size_mid 0.40
_exptl_crystal_size_min 0.06
_refine_diff_density_max 0.296
_refine_diff_density_min -0.524
_refine_ls_abs_structure_details 'Flack (1983), 2345 Friedel pairs'
_refine_ls_abs_structure_Flack -0.06(9)
_refine_ls_extinction_method none
_refine_ls_goodness_of_fit_ref 1.033
_refine_ls_hydrogen_treatment mixed
_refine_ls_matrix_type full
_refine_ls_number_parameters 266
_refine_ls_number_reflns 5015
_refine_ls_number_restraints 2
_refine_ls_restrained_S_all 1.033
_refine_ls_R_factor_all 0.0975
_refine_ls_R_factor_gt 0.0483
_refine_ls_shift/su_max 0.000
_refine_ls_shift/su_mean 0.000
_refine_ls_structure_factor_coef Fsqd
_refine_ls_weighting_details 'calc w=1/[\s^2^(Fo^2^)+(0.0356P)^2^+0.2866P] where P=(Fo^2^+2Fc^2^)/3'
_refine_ls_weighting_scheme calc
_refine_ls_wR_factor_gt 0.0872
_refine_ls_wR_factor_ref 0.1042
_reflns_number_gt 3347
_reflns_number_total 5015
_reflns_threshold_expression I>2\s(I)
_cod_data_source_file bt2308.cif
_cod_data_source_block 5
_cod_original_sg_symbol_H-M 'P 21'
_cod_database_code 2213157
_cod_database_fobs_code 2213157

loop_
_symmetry_equiv_pos_as_xyz
'x, y, z'
'-x, y+1/2, -z'

loop_
_atom_site_type_symbol
_atom_site_label
_atom_site_fract_x
_atom_site_fract_y
_atom_site_fract_z
_atom_site_U_iso_or_equiv
_atom_site_adp_type
_atom_site_calc_flag
_atom_site_refinement_flags
_atom_site_occupancy
S S1 0.76660(14) 0.44777(5) 0.95985(8) 0.0491(3) Uani d . 1
N N1 0.5582(3) 0.21194(13) 1.05156(17) 0.0227(5) Uani d . 1
C C1 0.9968(5) 0.4960(2) 1.1687(3) 0.0365(7) Uani d . 1
O O1 0.2592(3) 0.30148(12) 1.02272(15) 0.0302(5) Uani d . 1
N N2 0.2990(4) 0.36187(15) 0.83034(19) 0.0279(5) Uani d D 1
H H22 0.231(5) 0.3855(17) 0.877(2) 0.033 Uiso d D 1
C C2 0.8819(6) 0.5713(2) 1.1840(3) 0.0416(8) Uani d . 1
H H2 0.7224 0.5758 1.1529 0.050 Uiso calc R 1
O O2 0.5680(3) 0.29743(14) 1.26406(17) 0.0395(5) Uani d . 1
O O3 0.2568(3) 0.21750(12) 1.26994(17) 0.0370(5) Uani d . 1
C C3 0.9970(6) 0.6395(2) 1.2438(3) 0.0510(9) Uani d . 1
H H3 0.9161 0.6905 1.2524 0.061 Uiso calc R 1
O O4 0.3058(3) 0.32927(13) 0.64953(17) 0.0377(5) Uani d . 1
C C4 1.2281(6) 0.6340(2) 1.2909(3) 0.0526(9) Uani d . 1
H H4 1.3057 0.6803 1.3337 0.063 Uiso calc R 1
O O5 0.0477(3) 0.42489(12) 0.69579(14) 0.0290(5) Uani d . 1
C C5 1.3460(6) 0.5604(3) 1.2753(3) 0.0511(9) Uani d . 1
H H5 1.5055 0.5565 1.3067 0.061 Uiso calc R 1
C C6 1.2318(6) 0.4922(2) 1.2139(3) 0.0436(8) Uani d . 1
H H6 1.3149 0.4425 1.2027 0.052 Uiso calc R 1
C C7 0.8720(6) 0.41977(19) 1.1067(3) 0.0424(8) Uani d . 1
H H7A 0.7422 0.4036 1.1394 0.051 Uiso calc R 1
H H7B 0.9769 0.3701 1.1135 0.051 Uiso calc R 1
C C8 0.7194(5) 0.34554(19) 0.8899(2) 0.0335(7) Uani d . 1
H H8A 0.7418 0.3529 0.8135 0.040 Uiso calc R 1
H H8B 0.8381 0.3052 0.9291 0.040 Uiso calc R 1
C C9 0.4833(4) 0.30387(17) 0.8818(2) 0.0245(6) Uani d . 1
H H9 0.4736 0.2526 0.8323 0.029 Uiso calc R 1
C C10 0.4272(4) 0.27354(16) 0.9920(2) 0.0237(6) Uani d . 1
C C11 0.7629(5) 0.16759(18) 1.0285(3) 0.0329(7) Uani d . 1
H H11B 0.9035 0.2018 1.0555 0.039 Uiso calc R 1
H H11A 0.7435 0.1562 0.9480 0.039 Uiso calc R 1
C C12 0.7700(6) 0.08442(18) 1.0941(3) 0.0388(8) Uani d . 1
H H12B 0.9286 0.0630 1.1186 0.047 Uiso calc R 1
H H12A 0.6751 0.0397 1.0486 0.047 Uiso calc R 1
C C13 0.6723(5) 0.10915(19) 1.1948(3) 0.0360(7) Uani d . 1
H H13B 0.6118 0.0582 1.2263 0.043 Uiso calc R 1
H H13A 0.7905 0.1367 1.2538 0.043 Uiso calc R 1
C C14 0.4797(5) 0.17249(17) 1.1457(2) 0.0260(6) Uani d . 1
H H14 0.3347 0.1402 1.1163 0.031 Uiso calc R 1
C C15 0.4423(5) 0.23786(18) 1.2306(2) 0.0284(7) Uani d . 1
C C16 0.2091(6) 0.2707(2) 1.3597(3) 0.0538(10) Uani d . 1
H H16A 0.3160 0.2560 1.4299 0.081 Uiso calc R 1
H H16B 0.0521 0.2605 1.3666 0.081 Uiso calc R 1
H H16C 0.2272 0.3313 1.3427 0.081 Uiso calc R 1
C C17 0.2245(4) 0.36807(18) 0.7190(2) 0.0269(6) Uani d . 1
C C18 -0.0800(4) 0.4416(2) 0.5798(2) 0.0325(7) Uani d . 1
C C19 -0.2574(5) 0.5079(2) 0.5985(3) 0.0438(8) Uani d . 1
H H19C -0.3436 0.4843 0.6500 0.066 Uiso calc R 1
H H19B -0.3625 0.5213 0.5273 0.066 Uiso calc R 1
H H19A -0.1788 0.5604 0.6303 0.066 Uiso calc R 1
C C20 0.0774(5) 0.4798(2) 0.5114(3) 0.0447(9) Uani d . 1
H H20C 0.1488 0.5320 0.5477 0.067 Uiso calc R 1
H H20B -0.0119 0.4938 0.4366 0.067 Uiso calc R 1
H H20A 0.1963 0.4381 0.5061 0.067 Uiso calc R 1
C C21 -0.1964(5) 0.3594(2) 0.5303(3) 0.0437(8) Uani d . 1
H H21C -0.0805 0.3156 0.5286 0.066 Uiso calc R 1
H H21B -0.2846 0.3705 0.4543 0.066 Uiso calc R 1
H H21A -0.2992 0.3392 0.5759 0.066 Uiso calc R 1

loop_
_atom_site_aniso_label
_atom_site_aniso_U_11
_atom_site_aniso_U_22
_atom_site_aniso_U_33
_atom_site_aniso_U_12
_atom_site_aniso_U_13
_atom_site_aniso_U_23
S1 0.0396(5) 0.0329(4) 0.0624(6) -0.0132(4) -0.0134(4) 0.0157(4)
N1 0.0175(11) 0.0231(12) 0.0285(13) 0.0013(9) 0.0073(9) 0.0003(10)
C1 0.0356(17) 0.0356(17) 0.042(2) 0.0046(15) 0.0163(15) 0.0081(15)
O1 0.0218(10) 0.0350(11) 0.0344(12) 0.0088(9) 0.0078(9) 0.0033(9)
N2 0.0247(12) 0.0329(14) 0.0244(14) 0.0048(11) 0.0022(10) 0.0005(11)
C2 0.0339(17) 0.0395(18) 0.052(2) 0.0075(15) 0.0119(15) 0.0028(16)
O2 0.0377(12) 0.0410(12) 0.0396(13) -0.0094(10) 0.0087(10) -0.0091(10)
O3 0.0356(12) 0.0382(12) 0.0433(13) -0.0088(9) 0.0216(10) -0.0114(10)
C3 0.062(2) 0.0339(19) 0.056(2) 0.0069(18) 0.0105(19) -0.0032(17)
O4 0.0340(12) 0.0507(13) 0.0293(12) 0.0107(10) 0.0090(10) 0.0001(10)
C4 0.066(3) 0.046(2) 0.045(2) -0.016(2) 0.0106(18) 0.0012(19)
O5 0.0242(10) 0.0372(12) 0.0229(10) 0.0059(8) -0.0003(8) -0.0003(8)
C5 0.038(2) 0.072(3) 0.044(2) -0.0032(19) 0.0095(16) 0.017(2)
C6 0.0412(19) 0.0474(19) 0.047(2) 0.0143(16) 0.0210(16) 0.0126(17)
C7 0.050(2) 0.0323(17) 0.052(2) 0.0001(15) 0.0249(16) -0.0004(16)
C8 0.0219(14) 0.0467(18) 0.0313(17) 0.0000(13) 0.0049(12) 0.0119(14)
C9 0.0174(13) 0.0274(14) 0.0263(15) 0.0012(11) 0.0003(11) 0.0017(12)
C10 0.0171(13) 0.0225(14) 0.0288(16) -0.0007(11) -0.0001(11) -0.0050(12)
C11 0.0194(15) 0.0358(17) 0.0433(18) 0.0073(12) 0.0070(13) 0.0034(14)
C12 0.0344(17) 0.0297(17) 0.056(2) 0.0111(13) 0.0174(15) 0.0064(15)
C13 0.0318(16) 0.0327(17) 0.0452(19) 0.0066(13) 0.0124(14) 0.0126(14)
C14 0.0222(14) 0.0256(15) 0.0303(16) -0.0012(11) 0.0063(12) 0.0007(12)
C15 0.0232(15) 0.0295(16) 0.0299(17) 0.0004(12) 0.0010(12) 0.0053(13)
C16 0.058(2) 0.058(2) 0.054(2) -0.0117(19) 0.0305(19) -0.0258(19)
C17 0.0184(14) 0.0286(15) 0.0315(17) -0.0039(12) 0.0014(12) 0.0010(13)
C18 0.0235(14) 0.0457(17) 0.0247(16) 0.0020(14) -0.0019(11) 0.0004(15)
C19 0.0312(18) 0.058(2) 0.0371(19) 0.0138(15) -0.0023(14) 0.0065(16)
C20 0.0374(18) 0.062(2) 0.0332(18) -0.0001(15) 0.0048(14) 0.0136(16)
C21 0.0340(17) 0.060(2) 0.0341(19) -0.0099(16) 0.0006(14) -0.0115(16)

loop_
_atom_type_symbol
_atom_type_description
_atom_type_scat_dispersion_real
_atom_type_scat_dispersion_imag
_atom_type_scat_source
C C 0.0033 0.0016 'International Tables Vol C Tables 4.2.6.8 and 6.1.1.4'
H H 0.0000 0.0000 'International Tables Vol C Tables 4.2.6.8 and 6.1.1.4'
N N 0.0061 0.0033 'International Tables Vol C Tables 4.2.6.8 and 6.1.1.4'
O O 0.0106 0.0060 'International Tables Vol C Tables 4.2.6.8 and 6.1.1.4'
S S 0.1246 0.1234 'International Tables Vol C Tables 4.2.6.8 and 6.1.1.4'

loop_
_geom_angle_atom_site_label_1
_geom_angle_atom_site_label_2
_geom_angle_atom_site_label_3
_geom_angle
C8 S1 C7 104.10(13)
C10 N1 C14 118.1(2)
C10 N1 C11 129.0(2)
C14 N1 C11 112.4(2)
C6 C1 C2 117.9(3)
C6 C1 C7 120.5(3)
C2 C1 C7 121.7(3)
C17 N2 C9 122.0(2)
C17 N2 H22 124(2)
C9 N2 H22 113.9(19)
C3 C2 C1 121.1(3)
C3 C2 H2 119.5
C1 C2 H2 119.5
C15 O3 C16 117.4(2)
C4 C3 C2 120.5(3)
C4 C3 H3 119.8
C2 C3 H3 119.8
C3 C4 C5 119.4(3)
C3 C4 H4 120.3
C5 C4 H4 120.3
C17 O5 C18 121.5(2)
C4 C5 C6 120.3(3)
C4 C5 H5 119.8
C6 C5 H5 119.8
C5 C6 C1 120.8(3)
C5 C6 H6 119.6
C1 C6 H6 119.6
C1 C7 S1 109.3(2)
C1 C7 H7A 109.8
S1 C7 H7A 109.8
C1 C7 H7B 109.8
S1 C7 H7B 109.8
H7A C7 H7B 108.3
C9 C8 S1 116.4(2)
C9 C8 H8A 108.2
S1 C8 H8A 108.2
C9 C8 H8B 108.2
S1 C8 H8B 108.2
H8A C8 H8B 107.4
N2 C9 C8 111.2(2)
N2 C9 C10 105.9(2)
C8 C9 C10 117.0(2)
N2 C9 H9 107.4
C8 C9 H9 107.4
C10 C9 H9 107.4
O1 C10 N1 120.0(2)
O1 C10 C9 121.3(2)
N1 C10 C9 118.6(2)
N1 C11 C12 102.5(2)
N1 C11 H11B 111.3
C12 C11 H11B 111.3
N1 C11 H11A 111.3
C12 C11 H11A 111.3
H11B C11 H11A 109.2
C11 C12 C13 104.3(2)
C11 C12 H12B 110.9
C13 C12 H12B 110.9
C11 C12 H12A 110.9
C13 C12 H12A 110.9
H12B C12 H12A 108.9
C14 C13 C12 103.6(2)
C14 C13 H13B 111.0
C12 C13 H13B 111.0
C14 C13 H13A 111.0
C12 C13 H13A 111.0
H13B C13 H13A 109.0
N1 C14 C15 112.8(2)
N1 C14 C13 103.2(2)
C15 C14 C13 112.2(2)
N1 C14 H14 109.5
C15 C14 H14 109.5
C13 C14 H14 109.5
O2 C15 O3 124.0(3)
O2 C15 C14 124.9(3)
O3 C15 C14 110.9(2)
O3 C16 H16A 109.5
O3 C16 H16B 109.5
H16A C16 H16B 109.5
O3 C16 H16C 109.5
H16A C16 H16C 109.5
H16B C16 H16C 109.5
O4 C17 N2 125.5(2)
O4 C17 O5 125.8(2)
N2 C17 O5 108.7(2)
O5 C18 C21 109.1(2)
O5 C18 C20 110.7(2)
C21 C18 C20 113.2(3)
O5 C18 C19 101.2(2)
C21 C18 C19 110.8(2)
C20 C18 C19 111.1(3)
C18 C19 H19C 109.5
C18 C19 H19B 109.5
H19C C19 H19B 109.5
C18 C19 H19A 109.5
H19C C19 H19A 109.5
H19B C19 H19A 109.5
C18 C20 H20C 109.5
C18 C20 H20B 109.5
H20C C20 H20B 109.5
C18 C20 H20A 109.5
H20C C20 H20A 109.5
H20B C20 H20A 109.5
C18 C21 H21C 109.5
C18 C21 H21B 109.5
H21C C21 H21B 109.5
C18 C21 H21A 109.5
H21C C21 H21A 109.5
H21B C21 H21A 109.5

loop_
_geom_bond_atom_site_label_1
_geom_bond_atom_site_label_2
_geom_bond_distance
S1 C8 1.804(3)
S1 C7 1.830(3)
N1 C10 1.348(3)
N1 C14 1.485(3)
N1 C11 1.495(3)
C1 C6 1.396(4)
C1 C2 1.398(4)
C1 C7 1.515(4)
O1 C10 1.237(3)
N2 C17 1.347(3)
N2 C9 1.458(3)
N2 H22 0.860(17)
C2 C3 1.386(5)
C2 H2 0.9500
O2 C15 1.209(3)
O3 C15 1.353(3)
O3 C16 1.465(4)
C3 C4 1.380(5)
C3 H3 0.9500
O4 C17 1.239(3)
C4 C5 1.386(5)
C4 H4 0.9500
O5 C17 1.363(3)
O5 C18 1.484(3)
C5 C6 1.392(5)
C5 H5 0.9500
C6 H6 0.9500
C7 H7A 0.9900
C7 H7B 0.9900
C8 C9 1.544(4)
C8 H8A 0.9900
C8 H8B 0.9900
C9 C10 1.550(4)
C9 H9 1.0000
C11 C12 1.524(4)
C11 H11B 0.9900
C11 H11A 0.9900
C12 C13 1.542(4)
C12 H12B 0.9900
C12 H12A 0.9900
C13 C14 1.537(4)
C13 H13B 0.9900
C13 H13A 0.9900
C14 C15 1.516(4)
C14 H14 1.0000
C16 H16A 0.9800
C16 H16B 0.9800
C16 H16C 0.9800
C18 C21 1.520(4)
C18 C20 1.526(4)
C18 C19 1.541(4)
C19 H19C 0.9800
C19 H19B 0.9800
C19 H19A 0.9800
C20 H20C 0.9800
C20 H20B 0.9800
C20 H20A 0.9800
C21 H21C 0.9800
C21 H21B 0.9800
C21 H21A 0.9800

loop_
_geom_hbond_atom_site_label_D
_geom_hbond_atom_site_label_H
_geom_hbond_atom_site_label_A
_geom_hbond_site_symmetry_A
_geom_hbond_distance_DH
_geom_hbond_distance_HA
_geom_hbond_distance_DA
_geom_hbond_angle_DHA
N2 H22 O1 . 0.860(17) 2.20(3) 2.617(3) 109(2)
C12 H12B S1 2_747 0.99 2.89 3.689(3) 138.4
C7 H7B O1 1_655 0.99 2.48 3.319(4) 142.0
C8 H8B O1 1_655 0.99 2.53 3.353(4) 140.4
C21 H21B O2 1_454 0.98 2.58 3.405(4) 142.2

loop_
_geom_torsion_atom_site_label_1
_geom_torsion_atom_site_label_2
_geom_torsion_atom_site_label_3
_geom_torsion_atom_site_label_4
_geom_torsion
C6 C1 C2 C3 -1.1(5)
C7 C1 C2 C3 178.0(3)
C1 C2 C3 C4 -0.8(5)
C2 C3 C4 C5 1.8(5)
C3 C4 C5 C6 -0.8(5)
C4 C5 C6 C1 -1.1(5)
C2 C1 C6 C5 2.0(5)
C7 C1 C6 C5 -177.0(3)
C6 C1 C7 S1 -113.6(3)
C2 C1 C7 S1 67.3(4)
C8 S1 C7 C1 159.8(2)
C7 S1 C8 C9 87.3(2)
C17 N2 C9 C8 84.8(3)
C17 N2 C9 C10 -147.0(2)
S1 C8 C9 N2 54.8(3)
S1 C8 C9 C10 -67.1(3)
C14 N1 C10 O1 6.9(3)
C11 N1 C10 O1 178.1(3)
C14 N1 C10 C9 -169.4(2)
C11 N1 C10 C9 1.8(4)
N2 C9 C10 O1 -3.0(3)
C8 C9 C10 O1 121.7(3)
N2 C9 C10 N1 173.2(2)
C8 C9 C10 N1 -62.1(3)
C10 N1 C11 C12 -157.6(3)
C14 N1 C11 C12 14.0(3)
N1 C11 C12 C13 -31.6(3)
C11 C12 C13 C14 38.2(3)
C10 N1 C14 C15 -56.8(3)
C11 N1 C14 C15 130.6(2)
C10 N1 C14 C13 -178.1(2)
C11 N1 C14 C13 9.3(3)
C12 C13 C14 N1 -28.7(3)
C12 C13 C14 C15 -150.3(2)
C16 O3 C15 O2 -0.9(4)
C16 O3 C15 C14 175.0(3)
N1 C14 C15 O2 -42.3(4)
C13 C14 C15 O2 73.8(4)
N1 C14 C15 O3 141.9(2)
C13 C14 C15 O3 -102.1(3)
C9 N2 C17 O4 -2.8(4)
C9 N2 C17 O5 178.1(2)
C18 O5 C17 O4 4.5(4)
C18 O5 C17 N2 -176.3(2)
C17 O5 C18 C21 62.6(3)
C17 O5 C18 C20 -62.5(3)
C17 O5 C18 C19 179.6(2)

loop_
_cod_related_entry_id
_cod_related_entry_database
_cod_related_entry_code
1 ChemSpider 21185213
